data_7007360
loop_
_publ_author_name
'Jing, Su'
'Morley, Christopher P.'
'Webster, Christopher A.'
'Di Vaira, Massimo'

_publ_section_title
;
 Synthesis and characterization of Pd and Pt complexes of
 1,3-bis(ferrocenylchalcogeno)propanes: crystal structures of
 FcSe(CH2)3SeFc and [M{FcE(CH2)3E'Fc}2](PF6)2 (M = Pd, Pt; E, E' = Se,
 Te; Fc = [Fe(eta5-C5H5)(eta5-C5H4)]).
;
_journal_issue 36
_journal_name_full 'Dalton transactions (Cambridge, England : 2003)'
_journal_page_first 4335
_journal_page_last 4342
_journal_paper_doi 10.1039/b604302j
_journal_year 2006
_chemical_formula_moiety 'C23 H24 Fe2 Pt0.50 Se2 +, F6 P1 -, C2 H3 N'
_chemical_formula_sum 'C25 H27 F6 Fe2 N P Pt0.5 Se2'
_chemical_formula_weight 853.61
_chemical_name_systematic
;
?
;
_space_group_IT_number 2
_symmetry_cell_setting triclinic
_symmetry_space_group_name_Hall '-P 1'
_symmetry_space_group_name_H-M 'P -1'
_atom_sites_solution_hydrogens geom
_atom_sites_solution_primary direct
_atom_sites_solution_secondary difmap
_audit_creation_method SHELXL-97
_cell_angle_alpha 78.690(10)
_cell_angle_beta 72.750(10)
_cell_angle_gamma 86.440(10)
_cell_formula_units_Z 2
_cell_length_a 10.8830(10)
_cell_length_b 11.5380(10)
_cell_length_c 11.752(2)
_cell_measurement_reflns_used 5064
_cell_measurement_temperature 293(2)
_cell_measurement_theta_max 32.33
_cell_measurement_theta_min 4.54
_cell_volume 1381.9(3)
_computing_cell_refinement 'Oxford Diffraction software'
_computing_data_collection 'Oxford Diffraction software'
_computing_data_reduction 'Oxford Diffraction software'
_computing_molecular_graphics 'ORTEP-3 (Farrugia, 1997)'
_computing_structure_refinement 'SHELXL-97 (Sheldrick, 1997)'
_computing_structure_solution 'SIR97 (Giacovazzo et al., 1999)'
_diffrn_ambient_temperature 293(2)
_diffrn_measured_fraction_theta_full 0.860
_diffrn_measured_fraction_theta_max 0.860
_diffrn_measurement_device_type 'Oxford Diffraction CCD diffractometer'
_diffrn_measurement_method 'omega scans'
_diffrn_radiation_monochromator graphite
_diffrn_radiation_source 'fine-focus sealed tube'
_diffrn_radiation_type MoK\a
_diffrn_radiation_wavelength 0.71069
_diffrn_reflns_av_R_equivalents 0.0487
_diffrn_reflns_av_sigmaI/netI 0.1365
_diffrn_reflns_limit_h_max 14
_diffrn_reflns_limit_h_min -16
_diffrn_reflns_limit_k_max 16
_diffrn_reflns_limit_k_min -17
_diffrn_reflns_limit_l_max 8
_diffrn_reflns_limit_l_min -17
_diffrn_reflns_number 13465
_diffrn_reflns_theta_full 32.33
_diffrn_reflns_theta_max 32.33
_diffrn_reflns_theta_min 4.54
_diffrn_standards_decay_% 0
_exptl_absorpt_coefficient_mu 6.316
_exptl_absorpt_correction_T_max 1.000
_exptl_absorpt_correction_T_min 0.460
_exptl_absorpt_correction_type empirical
_exptl_absorpt_process_details 'SADABS (Sheldrick, 1986)'
_exptl_crystal_colour blu
_exptl_crystal_density_diffrn 2.051
_exptl_crystal_density_method 'not measured'
_exptl_crystal_description 'elongated prism'
_exptl_crystal_F_000 824
_exptl_crystal_size_max 0.80
_exptl_crystal_size_mid 0.35
_exptl_crystal_size_min 0.35
_refine_diff_density_max 2.892
_refine_diff_density_min -2.389
_refine_diff_density_rms 0.190
_refine_ls_extinction_method none
_refine_ls_goodness_of_fit_ref 0.778
_refine_ls_hydrogen_treatment constr
_refine_ls_matrix_type full
_refine_ls_number_parameters 341
_refine_ls_number_reflns 8483
_refine_ls_number_restraints 0
_refine_ls_restrained_S_all 0.778
_refine_ls_R_factor_all 0.0739
_refine_ls_R_factor_gt 0.0501
_refine_ls_shift/su_max 0.000
_refine_ls_shift/su_mean 0.000
_refine_ls_structure_factor_coef Fsqd
_refine_ls_weighting_details 'calc w=1/[\s^2^(Fo^2^)+(0.0365P)^2^+0.0000P] where P=(Fo^2^+2Fc^2^)/3'
_refine_ls_weighting_scheme calc
_refine_ls_wR_factor_gt 0.0922
_refine_ls_wR_factor_ref 0.0969
_reflns_number_gt 4397
_reflns_number_total 8483
_reflns_threshold_expression I>2sigma(I)
_cod_data_source_file b604302j.txt
_cod_data_source_block js11
_cod_original_sg_symbol_H-M P-1
_cod_original_formula_sum 'C25 H27 F6 Fe2 N1 P1 Pt0.50 Se2'
_cod_database_code 7007360

loop_
_symmetry_equiv_pos_as_xyz
'x, y, z'
'-x, -y, -z'

loop_
_atom_site_label
_atom_site_type_symbol
_atom_site_fract_x
_atom_site_fract_y
_atom_site_fract_z
_atom_site_U_iso_or_equiv
_atom_site_adp_type
_atom_site_occupancy
_atom_site_symmetry_multiplicity
_atom_site_calc_flag
_atom_site_refinement_flags
_atom_site_disorder_assembly
_atom_site_disorder_group
Pt Pt 0.0000 0.0000 0.0000 0.02652(9) Uani 1 2 d S . .
Se1 Se -0.00296(5) -0.20284(4) -0.02735(5) 0.03191(14) Uani 1 1 d . . .
Se2 Se 0.18121(5) 0.03418(5) -0.18381(5) 0.03283(14) Uani 1 1 d . . .
Fe1 Fe 0.25611(8) -0.39033(7) 0.00362(7) 0.0362(2) Uani 1 1 d . . .
Fe2 Fe 0.29018(9) 0.28102(8) -0.41438(7) 0.0435(2) Uani 1 1 d . . .
C1 C -0.0279(6) -0.1888(5) -0.1897(5) 0.0446(16) Uani 1 1 d . . .
H11 H 0.0360 -0.2378 -0.2356 0.054 Uiso 1 1 calc R . .
H12 H -0.1119 -0.2201 -0.1798 0.054 Uiso 1 1 calc R . .
C2 C -0.0185(7) -0.0662(5) -0.2621(5) 0.0459(16) Uani 1 1 d . . .
H21 H -0.0762 -0.0158 -0.2126 0.055 Uiso 1 1 calc R . .
H22 H -0.0490 -0.0669 -0.3315 0.055 Uiso 1 1 calc R . .
C3 C 0.1126(7) -0.0116(6) -0.3071(5) 0.057(2) Uani 1 1 d . . .
H31 H 0.1105 0.0583 -0.3677 0.068 Uiso 1 1 calc R . .
H32 H 0.1726 -0.0670 -0.3473 0.068 Uiso 1 1 calc R . .
C4 C 0.1766(5) -0.2375(4) -0.0584(5) 0.0339(13) Uani 1 1 d . . .
C5 C 0.2470(6) -0.2171(5) 0.0222(6) 0.0444(15) Uani 1 1 d . . .
H5 H 0.2148 -0.1872 0.0934 0.053 Uiso 1 1 calc R . .
C6 C 0.3760(7) -0.2522(6) -0.0297(7) 0.0576(18) Uani 1 1 d . . .
H6 H 0.4437 -0.2503 0.0030 0.069 Uiso 1 1 calc R . .
C7 C 0.3843(7) -0.2898(6) -0.1379(6) 0.060(2) Uani 1 1 d . . .
H7 H 0.4593 -0.3159 -0.1889 0.072 Uiso 1 1 calc R . .
C8 C 0.2633(6) -0.2826(5) -0.1583(5) 0.0484(16) Uani 1 1 d . . .
H8 H 0.2431 -0.3029 -0.2234 0.058 Uiso 1 1 calc R . .
C9 C 0.1137(7) -0.5079(5) 0.1013(6) 0.0526(17) Uani 1 1 d . . .
H9 H 0.0255 -0.4968 0.1146 0.063 Uiso 1 1 calc R . .
C10 C 0.1849(8) -0.4849(6) 0.1723(6) 0.065(2) Uani 1 1 d . . .
H10 H 0.1555 -0.4523 0.2420 0.078 Uiso 1 1 calc R . .
C11 C 0.3143(8) -0.5210(7) 0.1179(9) 0.085(3) Uani 1 1 d . . .
H111 H 0.3858 -0.5203 0.1457 0.101 Uiso 1 1 calc R . .
C12 C 0.3080(9) -0.5546(6) 0.0208(7) 0.059(2) Uani 1 1 d . . .
H121 H 0.3805 -0.5797 -0.0340 0.071 Uiso 1 1 calc R . .
C13 C 0.1995(10) -0.5515(6) 0.0050(7) 0.071(2) Uani 1 1 d . . .
H13 H 0.1795 -0.5741 -0.0592 0.085 Uiso 1 1 calc R . .
C14 C 0.1965(5) 0.1989(5) -0.2449(4) 0.0322(13) Uani 1 1 d . . .
C15 C 0.1131(7) 0.2766(6) -0.2924(5) 0.0503(17) Uani 1 1 d . . .
H15 H 0.0364 0.2564 -0.3032 0.060 Uiso 1 1 calc R . .
C16 C 0.1651(9) 0.3910(6) -0.3212(6) 0.070(2) Uani 1 1 d . . .
H16 H 0.1288 0.4593 -0.3548 0.084 Uiso 1 1 calc R . .
C17 C 0.2780(9) 0.3850(6) -0.2914(6) 0.069(2) Uani 1 1 d . . .
H17 H 0.3306 0.4489 -0.3014 0.083 Uiso 1 1 calc R . .
C18 C 0.3023(7) 0.2665(6) -0.2429(5) 0.0502(17) Uani 1 1 d . . .
H18 H 0.3723 0.2381 -0.2155 0.060 Uiso 1 1 calc R . .
C19 C 0.3544(12) 0.1702(8) -0.5354(7) 0.080(3) Uani 1 1 d . . .
H19 H 0.3400 0.0893 -0.5199 0.095 Uiso 1 1 calc R . .
C20 C 0.2739(9) 0.2597(19) -0.5767(8) 0.128(6) Uani 1 1 d . . .
H20 H 0.1963 0.2518 -0.5924 0.154 Uiso 1 1 calc R . .
C21 C 0.3421(17) 0.3650(11) -0.5881(7) 0.114(5) Uani 1 1 d . . .
H211 H 0.3167 0.4414 -0.6149 0.137 Uiso 1 1 calc R . .
C22 C 0.4456(14) 0.3371(12) -0.5549(9) 0.111(4) Uani 1 1 d . . .
H221 H 0.5056 0.3904 -0.5536 0.133 Uiso 1 1 calc R . .
C23 C 0.4521(10) 0.2211(13) -0.5232(8) 0.096(3) Uani 1 1 d . . .
H23 H 0.5177 0.1810 -0.4957 0.115 Uiso 1 1 calc R . .
N N 0.6815(8) -0.0970(8) -0.0335(8) 0.109(3) Uani 1 1 d . . .
C24 C 0.6353(8) -0.0575(8) -0.1051(8) 0.070(2) Uani 1 1 d . . .
C25 C 0.5704(9) -0.0100(8) -0.1969(7) 0.094(3) Uani 1 1 d . . .
H251 H 0.4867 0.0189 -0.1585 0.141 Uiso 1 1 calc R . .
H252 H 0.5615 -0.0712 -0.2387 0.141 Uiso 1 1 calc R . .
H253 H 0.6202 0.0535 -0.2539 0.141 Uiso 1 1 calc R . .
P P 0.1894(2) -0.25312(17) -0.55379(16) 0.0546(5) Uani 1 1 d . . .
F1 F 0.1235(6) -0.3664(4) -0.5629(4) 0.1005(17) Uani 1 1 d . . .
F2 F 0.0533(5) -0.2016(5) -0.4938(5) 0.1168(19) Uani 1 1 d . . .
F3 F 0.1760(5) -0.1935(4) -0.6829(4) 0.0954(16) Uani 1 1 d . . .
F4 F 0.3236(5) -0.3003(6) -0.6157(5) 0.132(2) Uani 1 1 d . . .
F5 F 0.2004(6) -0.3099(5) -0.4249(4) 0.119(2) Uani 1 1 d . . .
F6 F 0.2548(5) -0.1390(4) -0.5431(4) 0.1016(16) Uani 1 1 d . . .

loop_
_atom_site_aniso_label
_atom_site_aniso_U_11
_atom_site_aniso_U_22
_atom_site_aniso_U_33
_atom_site_aniso_U_23
_atom_site_aniso_U_13
_atom_site_aniso_U_12
Pt 0.02664(17) 0.01418(14) 0.03337(16) -0.00117(12) -0.00261(13) -0.00072(12)
Se1 0.0342(3) 0.0152(3) 0.0402(3) -0.0026(2) -0.0029(3) -0.0016(2)
Se2 0.0320(3) 0.0201(3) 0.0372(3) -0.0011(2) 0.0013(2) -0.0019(2)
Fe1 0.0379(5) 0.0226(4) 0.0434(5) -0.0016(4) -0.0085(4) 0.0037(4)
Fe2 0.0477(6) 0.0359(5) 0.0345(4) 0.0040(4) 0.0007(4) -0.0040(4)
C1 0.056(4) 0.031(3) 0.053(4) -0.013(3) -0.021(3) -0.006(3)
C2 0.070(5) 0.029(3) 0.043(3) -0.004(3) -0.023(3) -0.009(3)
C3 0.090(6) 0.041(4) 0.035(3) -0.010(3) -0.004(3) -0.028(4)
C4 0.034(3) 0.021(3) 0.037(3) 0.000(2) -0.001(3) 0.007(2)
C5 0.042(4) 0.032(3) 0.059(4) -0.007(3) -0.018(3) 0.008(3)
C6 0.045(4) 0.031(3) 0.092(5) -0.003(4) -0.019(4) -0.006(3)
C7 0.039(4) 0.041(4) 0.074(5) 0.005(4) 0.008(4) 0.013(3)
C8 0.050(4) 0.041(4) 0.044(3) -0.001(3) -0.005(3) 0.017(3)
C9 0.050(4) 0.029(3) 0.066(4) 0.007(3) -0.007(4) -0.004(3)
C10 0.085(6) 0.055(5) 0.044(4) 0.003(3) -0.009(4) 0.005(5)
C11 0.051(5) 0.070(6) 0.109(7) 0.046(5) -0.029(5) 0.000(5)
C12 0.072(6) 0.023(3) 0.071(5) 0.017(3) -0.020(5) -0.003(4)
C13 0.094(7) 0.017(3) 0.079(5) 0.002(3) 0.008(5) -0.017(4)
C14 0.034(3) 0.024(3) 0.028(3) 0.002(2) 0.002(2) 0.001(3)
C15 0.043(4) 0.043(4) 0.056(4) -0.003(3) -0.006(3) 0.014(3)
C16 0.097(7) 0.023(4) 0.057(4) 0.008(3) 0.018(4) 0.005(4)
C17 0.101(7) 0.034(4) 0.055(4) -0.006(3) 0.007(4) -0.028(4)
C18 0.054(4) 0.055(4) 0.038(3) -0.002(3) -0.007(3) -0.024(4)
C19 0.088(7) 0.064(6) 0.065(5) -0.023(5) 0.024(5) -0.028(6)
C20 0.054(6) 0.295(19) 0.049(5) -0.067(9) -0.011(5) -0.010(10)
C21 0.166(13) 0.108(9) 0.034(4) 0.009(5) -0.005(7) 0.069(9)
C22 0.138(11) 0.101(9) 0.061(6) -0.002(6) 0.028(6) -0.074(9)
C23 0.053(6) 0.149(11) 0.064(5) -0.020(7) 0.010(5) 0.038(7)
N 0.086(6) 0.123(8) 0.115(7) -0.014(6) -0.030(5) -0.002(6)
C24 0.054(6) 0.070(6) 0.071(5) -0.011(5) 0.003(4) -0.011(5)
C25 0.089(7) 0.091(7) 0.089(6) 0.001(5) -0.012(6) -0.023(6)
P 0.0676(14) 0.0488(11) 0.0519(10) -0.0121(9) -0.0227(10) 0.0011(10)
F1 0.149(5) 0.059(3) 0.107(4) -0.014(3) -0.056(4) -0.023(3)
F2 0.080(4) 0.150(5) 0.123(4) -0.068(4) -0.011(3) 0.022(4)
F3 0.137(4) 0.084(3) 0.069(3) 0.005(3) -0.044(3) -0.015(3)
F4 0.087(4) 0.175(6) 0.161(5) -0.098(5) -0.042(4) 0.051(4)
F5 0.175(6) 0.114(4) 0.073(3) 0.017(3) -0.063(4) -0.030(4)
F6 0.127(4) 0.080(3) 0.106(3) -0.025(3) -0.033(3) -0.039(3)

loop_
_atom_type_symbol
_atom_type_description
_atom_type_scat_dispersion_real
_atom_type_scat_dispersion_imag
_atom_type_scat_source
C C 0.0033 0.0016 'International Tables Vol C Tables 4.2.6.8 and 6.1.1.4'
H H 0.0000 0.0000 'International Tables Vol C Tables 4.2.6.8 and 6.1.1.4'
F F 0.0171 0.0103 'International Tables Vol C Tables 4.2.6.8 and 6.1.1.4'
Fe Fe 0.3463 0.8444 'International Tables Vol C Tables 4.2.6.8 and 6.1.1.4'
N N 0.0061 0.0033 'International Tables Vol C Tables 4.2.6.8 and 6.1.1.4'
P P 0.1023 0.0942 'International Tables Vol C Tables 4.2.6.8 and 6.1.1.4'
Pt Pt -1.7033 8.3905 'International Tables Vol C Tables 4.2.6.8 and 6.1.1.4'
Se Se -0.0929 2.2259 'International Tables Vol C Tables 4.2.6.8 and 6.1.1.4'

loop_
_geom_angle_atom_site_label_1
_geom_angle_atom_site_label_2
_geom_angle_atom_site_label_3
_geom_angle
_geom_angle_site_symmetry_1
_geom_angle_site_symmetry_3
_geom_angle_publ_flag
Se1 Pt Se1 180.00(3) . 2 ?
Se1 Pt Se2 92.13(2) . 2 ?
Se1 Pt Se2 87.87(2) 2 2 ?
Se1 Pt Se2 87.87(2) . . ?
Se1 Pt Se2 92.13(2) 2 . ?
Se2 Pt Se2 180.00(2) 2 . ?
C4 Se1 C1 102.4(2) . . ?
C4 Se1 Pt 98.89(16) . . ?
C1 Se1 Pt 104.36(16) . . ?
C14 Se2 C3 98.6(3) . . ?
C14 Se2 Pt 108.67(16) . . ?
C3 Se2 Pt 103.27(19) . . ?
C12 Fe1 C13 37.0(3) . . ?
C12 Fe1 C11 38.2(3) . . ?
C13 Fe1 C11 65.2(4) . . ?
C12 Fe1 C10 65.9(3) . . ?
C13 Fe1 C10 66.9(3) . . ?
C11 Fe1 C10 41.7(3) . . ?
C12 Fe1 C4 159.3(3) . . ?
C13 Fe1 C4 125.4(4) . . ?
C11 Fe1 C4 160.5(4) . . ?
C10 Fe1 C4 123.1(3) . . ?
C12 Fe1 C6 124.9(3) . . ?
C13 Fe1 C6 158.8(3) . . ?
C11 Fe1 C6 106.8(3) . . ?
C10 Fe1 C6 121.4(3) . . ?
C4 Fe1 C6 68.8(3) . . ?
C12 Fe1 C7 110.9(3) . . ?
C13 Fe1 C7 125.1(3) . . ?
C11 Fe1 C7 121.5(3) . . ?
C10 Fe1 C7 157.5(3) . . ?
C4 Fe1 C7 68.2(2) . . ?
C6 Fe1 C7 40.3(3) . . ?
C12 Fe1 C9 64.7(3) . . ?
C13 Fe1 C9 40.5(3) . . ?
C11 Fe1 C9 67.1(3) . . ?
C10 Fe1 C9 39.4(3) . . ?
C4 Fe1 C9 109.2(3) . . ?
C6 Fe1 C9 157.3(3) . . ?
C7 Fe1 C9 161.7(3) . . ?
C12 Fe1 C8 124.2(3) . . ?
C13 Fe1 C8 110.2(3) . . ?
C11 Fe1 C8 156.4(3) . . ?
C10 Fe1 C8 160.5(3) . . ?
C4 Fe1 C8 41.4(2) . . ?
C6 Fe1 C8 68.7(3) . . ?
C7 Fe1 C8 40.3(3) . . ?
C9 Fe1 C8 125.7(3) . . ?
C12 Fe1 C5 158.9(3) . . ?
C13 Fe1 C5 160.1(3) . . ?
C11 Fe1 C5 122.7(4) . . ?
C10 Fe1 C5 106.0(3) . . ?
C4 Fe1 C5 41.6(2) . . ?
C6 Fe1 C5 40.9(2) . . ?
C7 Fe1 C5 68.6(3) . . ?
C9 Fe1 C5 122.4(3) . . ?
C8 Fe1 C5 70.0(2) . . ?
C21 Fe2 C22 37.7(4) . . ?
C21 Fe2 C23 64.1(4) . . ?
C22 Fe2 C23 38.2(4) . . ?
C21 Fe2 C14 166.6(6) . . ?
C22 Fe2 C14 155.6(5) . . ?
C23 Fe2 C14 125.2(4) . . ?
C21 Fe2 C17 114.9(5) . . ?
C22 Fe2 C17 106.1(4) . . ?
C23 Fe2 C17 127.1(5) . . ?
C14 Fe2 C17 68.6(2) . . ?
C21 Fe2 C16 105.8(4) . . ?
C22 Fe2 C16 123.7(5) . . ?
C23 Fe2 C16 160.5(5) . . ?
C14 Fe2 C16 68.1(2) . . ?
C17 Fe2 C16 39.5(3) . . ?
C21 Fe2 C15 127.5(5) . . ?
C22 Fe2 C15 161.6(5) . . ?
C23 Fe2 C15 158.8(5) . . ?
C14 Fe2 C15 40.3(2) . . ?
C17 Fe2 C15 67.6(3) . . ?
C16 Fe2 C15 40.6(3) . . ?
C21 Fe2 C20 41.4(5) . . ?
C22 Fe2 C20 66.6(4) . . ?
C23 Fe2 C20 66.0(4) . . ?
C14 Fe2 C20 129.9(5) . . ?
C17 Fe2 C20 150.1(7) . . ?
C16 Fe2 C20 118.6(5) . . ?
C15 Fe2 C20 109.7(3) . . ?
C21 Fe2 C18 148.8(6) . . ?
C22 Fe2 C18 118.7(4) . . ?
C23 Fe2 C18 111.1(3) . . ?
C14 Fe2 C18 41.6(2) . . ?
C17 Fe2 C18 40.8(3) . . ?
C16 Fe2 C18 68.1(3) . . ?
C15 Fe2 C18 68.7(3) . . ?
C20 Fe2 C18 168.5(6) . . ?
C21 Fe2 C19 66.4(4) . . ?
C22 Fe2 C19 64.4(4) . . ?
C23 Fe2 C19 37.5(4) . . ?
C14 Fe2 C19 114.2(3) . . ?
C17 Fe2 C19 163.8(5) . . ?
C16 Fe2 C19 156.7(5) . . ?
C15 Fe2 C19 125.5(4) . . ?
C20 Fe2 C19 40.8(4) . . ?
C18 Fe2 C19 130.2(4) . . ?
C2 C1 Se1 115.1(4) . . ?
C2 C1 H11 108.5 . . ?
Se1 C1 H11 108.5 . . ?
C2 C1 H12 108.5 . . ?
Se1 C1 H12 108.5 . . ?
H11 C1 H12 107.5 . . ?
C1 C2 C3 116.2(6) . . ?
C1 C2 H21 108.2 . . ?
C3 C2 H21 108.2 . . ?
C1 C2 H22 108.2 . . ?
C3 C2 H22 108.2 . . ?
H21 C2 H22 107.4 . . ?
C2 C3 Se2 116.5(4) . . ?
C2 C3 H31 108.2 . . ?
Se2 C3 H31 108.2 . . ?
C2 C3 H32 108.2 . . ?
Se2 C3 H32 108.2 . . ?
H31 C3 H32 107.3 . . ?
C8 C4 C5 109.1(5) . . ?
C8 C4 Se1 129.4(4) . . ?
C5 C4 Se1 121.6(4) . . ?
C8 C4 Fe1 70.2(3) . . ?
C5 C4 Fe1 70.3(3) . . ?
Se1 C4 Fe1 126.5(3) . . ?
C6 C5 C4 105.7(5) . . ?
C6 C5 Fe1 68.8(3) . . ?
C4 C5 Fe1 68.1(3) . . ?
C6 C5 H5 127.1 . . ?
C4 C5 H5 127.1 . . ?
Fe1 C5 H5 127.4 . . ?
C7 C6 C5 109.0(6) . . ?
C7 C6 Fe1 70.0(4) . . ?
C5 C6 Fe1 70.3(4) . . ?
C7 C6 H6 125.5 . . ?
C5 C6 H6 125.5 . . ?
Fe1 C6 H6 125.7 . . ?
C6 C7 C8 110.1(6) . . ?
C6 C7 Fe1 69.6(4) . . ?
C8 C7 Fe1 70.3(4) . . ?
C6 C7 H7 124.9 . . ?
C8 C7 H7 124.9 . . ?
Fe1 C7 H7 126.8 . . ?
C7 C8 C4 106.2(5) . . ?
C7 C8 Fe1 69.5(4) . . ?
C4 C8 Fe1 68.4(3) . . ?
C7 C8 H8 126.9 . . ?
C4 C8 H8 126.9 . . ?
Fe1 C8 H8 126.8 . . ?
C10 C9 C13 106.3(7) . . ?
C10 C9 Fe1 69.4(4) . . ?
C13 C9 Fe1 67.9(4) . . ?
C10 C9 H9 126.9 . . ?
C13 C9 H9 126.9 . . ?
Fe1 C9 H9 127.3 . . ?
C9 C10 C11 106.3(7) . . ?
C9 C10 Fe1 71.2(4) . . ?
C11 C10 Fe1 69.1(4) . . ?
C9 C10 H10 126.9 . . ?
C11 C10 H10 126.9 . . ?
Fe1 C10 H10 124.4 . . ?
C12 C11 C10 103.7(8) . . ?
C12 C11 Fe1 67.4(4) . . ?
C10 C11 Fe1 69.1(4) . . ?
C12 C11 H111 128.1 . . ?
C10 C11 H111 128.1 . . ?
Fe1 C11 H111 126.8 . . ?
C13 C12 C11 116.4(9) . . ?
C13 C12 Fe1 74.0(5) . . ?
C11 C12 Fe1 74.4(5) . . ?
C13 C12 H121 121.8 . . ?
C11 C12 H121 121.8 . . ?
Fe1 C12 H121 121.1 . . ?
C12 C13 C9 107.2(8) . . ?
C12 C13 Fe1 69.0(5) . . ?
C9 C13 Fe1 71.6(4) . . ?
C12 C13 H13 126.4 . . ?
C9 C13 H13 126.4 . . ?
Fe1 C13 H13 124.6 . . ?
C15 C14 C18 107.9(5) . . ?
C15 C14 Se2 129.7(5) . . ?
C18 C14 Se2 122.3(4) . . ?
C15 C14 Fe2 70.2(3) . . ?
C18 C14 Fe2 69.7(3) . . ?
Se2 C14 Fe2 127.7(3) . . ?
C14 C15 C16 108.1(6) . . ?
C14 C15 Fe2 69.5(3) . . ?
C16 C15 Fe2 69.6(4) . . ?
C14 C15 H15 126.0 . . ?
C16 C15 H15 126.0 . . ?
Fe2 C15 H15 126.5 . . ?
C17 C16 C15 108.6(7) . . ?
C17 C16 Fe2 70.1(4) . . ?
C15 C16 Fe2 69.8(4) . . ?
C17 C16 H16 125.7 . . ?
C15 C16 H16 125.7 . . ?
Fe2 C16 H16 126.0 . . ?
C16 C17 C18 109.5(7) . . ?
C16 C17 Fe2 70.4(4) . . ?
C18 C17 Fe2 69.9(4) . . ?
C16 C17 H17 125.2 . . ?
C18 C17 H17 125.2 . . ?
Fe2 C17 H17 126.0 . . ?
C17 C18 C14 105.8(6) . . ?
C17 C18 Fe2 69.3(4) . . ?
C14 C18 Fe2 68.7(3) . . ?
C17 C18 H18 127.1 . . ?
C14 C18 H18 127.1 . . ?
Fe2 C18 H18 126.5 . . ?
C23 C19 C20 108.2(10) . . ?
C23 C19 Fe2 70.4(5) . . ?
C20 C19 Fe2 69.2(5) . . ?
C23 C19 H19 125.9 . . ?
C20 C19 H19 125.9 . . ?
Fe2 C19 H19 126.0 . . ?
C19 C20 C21 102.4(8) . . ?
C19 C20 Fe2 70.0(5) . . ?
C21 C20 Fe2 68.5(5) . . ?
C19 C20 H20 128.8 . . ?
C21 C20 H20 128.8 . . ?
Fe2 C20 H20 124.5 . . ?
C22 C21 C20 109.0(10) . . ?
C22 C21 Fe2 71.5(5) . . ?
C20 C21 Fe2 70.1(5) . . ?
C22 C21 H211 125.5 . . ?
C20 C21 H211 125.5 . . ?
Fe2 C21 H211 124.5 . . ?
C21 C22 C23 109.3(11) . . ?
C21 C22 Fe2 70.8(6) . . ?
C23 C22 Fe2 71.0(5) . . ?
C21 C22 H221 125.3 . . ?
C23 C22 H221 125.3 . . ?
Fe2 C22 H221 124.4 . . ?
C19 C23 C22 111.0(11) . . ?
C19 C23 Fe2 72.1(5) . . ?
C22 C23 Fe2 70.8(6) . . ?
C19 C23 H23 124.5 . . ?
C22 C23 H23 124.5 . . ?
Fe2 C23 H23 124.2 . . ?
N C24 C25 177.4(10) . . ?
C24 C25 H251 109.5 . . ?
C24 C25 H252 109.5 . . ?
H251 C25 H252 109.5 . . ?
C24 C25 H253 109.5 . . ?
H251 C25 H253 109.5 . . ?
H252 C25 H253 109.5 . . ?
F4 P F5 91.7(3) . . ?
F4 P F1 91.1(3) . . ?
F5 P F1 91.7(3) . . ?
F4 P F2 178.3(4) . . ?
F5 P F2 89.7(3) . . ?
F1 P F2 89.8(3) . . ?
F4 P F6 89.4(3) . . ?
F5 P F6 87.8(3) . . ?
F1 P F6 179.3(3) . . ?
F2 P F6 89.7(3) . . ?
F4 P F3 89.5(3) . . ?
F5 P F3 178.7(3) . . ?
F1 P F3 88.8(2) . . ?
F2 P F3 89.1(3) . . ?
F6 P F3 91.6(3) . . ?

loop_
_geom_bond_atom_site_label_1
_geom_bond_atom_site_label_2
_geom_bond_distance
_geom_bond_site_symmetry_2
_geom_bond_publ_flag
Pt Se1 2.4274(5) . ?
Pt Se1 2.4274(5) 2 ?
Pt Se2 2.4386(7) 2 ?
Pt Se2 2.4386(6) . ?
Se1 C4 1.910(6) . ?
Se1 C1 1.980(5) . ?
Se2 C14 1.894(5) . ?
Se2 C3 1.981(6) . ?
Fe1 C12 1.933(7) . ?
Fe1 C13 1.991(7) . ?
Fe1 C11 2.016(7) . ?
Fe1 C10 2.017(7) . ?
Fe1 C4 2.017(5) . ?
Fe1 C6 2.026(6) . ?
Fe1 C7 2.031(6) . ?
Fe1 C9 2.039(6) . ?
Fe1 C8 2.042(6) . ?
Fe1 C5 2.046(6) . ?
Fe2 C21 2.008(8) . ?
Fe2 C22 2.016(9) . ?
Fe2 C23 2.019(8) . ?
Fe2 C14 2.019(5) . ?
Fe2 C17 2.023(7) . ?
Fe2 C16 2.027(7) . ?
Fe2 C15 2.029(6) . ?
Fe2 C20 2.030(8) . ?
Fe2 C18 2.032(6) . ?
Fe2 C19 2.040(7) . ?
C1 C2 1.493(8) . ?
C1 H11 0.9700 . ?
C1 H12 0.9700 . ?
C2 C3 1.498(8) . ?
C2 H21 0.9700 . ?
C2 H22 0.9700 . ?
C3 H31 0.9700 . ?
C3 H32 0.9700 . ?
C4 C8 1.436(7) . ?
C4 C5 1.442(8) . ?
C5 C6 1.423(9) . ?
C5 H5 0.9300 . ?
C6 C7 1.399(9) . ?
C6 H6 0.9300 . ?
C7 C8 1.402(9) . ?
C7 H7 0.9300 . ?
C8 H8 0.9300 . ?
C9 C10 1.366(9) . ?
C9 C13 1.394(9) . ?
C9 H9 0.9300 . ?
C10 C11 1.436(11) . ?
C10 H10 0.9300 . ?
C11 C12 1.295(10) . ?
C11 H111 0.9300 . ?
C12 C13 1.246(10) . ?
C12 H121 0.9300 . ?
C13 H13 0.9300 . ?
C14 C15 1.394(8) . ?
C14 C18 1.439(8) . ?
C15 C16 1.407(9) . ?
C15 H15 0.9300 . ?
C16 C17 1.368(11) . ?
C16 H16 0.9300 . ?
C17 C18 1.415(10) . ?
C17 H17 0.9300 . ?
C18 H18 0.9300 . ?
C19 C23 1.303(12) . ?
C19 C20 1.419(15) . ?
C19 H19 0.9300 . ?
C20 C21 1.426(16) . ?
C20 H20 0.9300 . ?
C21 C22 1.300(15) . ?
C21 H211 0.9300 . ?
C22 C23 1.320(14) . ?
C22 H221 0.9300 . ?
C23 H23 0.9300 . ?
N C24 1.114(10) . ?
C24 C25 1.462(11) . ?
C25 H251 0.9600 . ?
C25 H252 0.9600 . ?
C25 H253 0.9600 . ?
P F4 1.545(5) . ?
P F5 1.564(4) . ?
P F1 1.565(5) . ?
P F2 1.575(5) . ?
P F6 1.577(5) . ?
P F3 1.583(4) . ?

loop_
_geom_torsion_atom_site_label_1
_geom_torsion_atom_site_label_2
_geom_torsion_atom_site_label_3
_geom_torsion_atom_site_label_4
_geom_torsion
_geom_torsion_site_symmetry_1
_geom_torsion_site_symmetry_2
_geom_torsion_site_symmetry_3
_geom_torsion_site_symmetry_4
_geom_torsion_publ_flag
Se1 Pt Se1 C4 -65(19) 2 . . . ?
Se2 Pt Se1 C4 -132.93(16) 2 . . . ?
Se2 Pt Se1 C4 47.07(16) . . . . ?
Se1 Pt Se1 C1 -170(20) 2 . . . ?
Se2 Pt Se1 C1 121.8(2) 2 . . . ?
Se2 Pt Se1 C1 -58.2(2) . . . . ?
Se1 Pt Se2 C14 160.53(18) . . . . ?
Se1 Pt Se2 C14 -19.47(18) 2 . . . ?
Se2 Pt Se2 C14 -132(44) 2 . . . ?
Se1 Pt Se2 C3 56.5(2) . . . . ?
Se1 Pt Se2 C3 -123.5(2) 2 . . . ?
Se2 Pt Se2 C3 124(44) 2 . . . ?
C4 Se1 C1 C2 -93.8(5) . . . . ?
Pt Se1 C1 C2 8.9(5) . . . . ?
Se1 C1 C2 C3 69.5(6) . . . . ?
C1 C2 C3 Se2 -71.5(6) . . . . ?
C14 Se2 C3 C2 -118.1(5) . . . . ?
Pt Se2 C3 C2 -6.5(5) . . . . ?
C1 Se1 C4 C8 -19.5(5) . . . . ?
Pt Se1 C4 C8 -126.4(5) . . . . ?
C1 Se1 C4 C5 159.1(4) . . . . ?
Pt Se1 C4 C5 52.2(4) . . . . ?
C1 Se1 C4 Fe1 -113.1(3) . . . . ?
Pt Se1 C4 Fe1 140.0(3) . . . . ?
C12 Fe1 C4 C8 -53.6(9) . . . . ?
C13 Fe1 C4 C8 -80.4(5) . . . . ?
C11 Fe1 C4 C8 161.8(9) . . . . ?
C10 Fe1 C4 C8 -164.0(4) . . . . ?
C6 Fe1 C4 C8 81.5(4) . . . . ?
C7 Fe1 C4 C8 38.0(4) . . . . ?
C9 Fe1 C4 C8 -122.7(4) . . . . ?
C5 Fe1 C4 C8 119.8(5) . . . . ?
C12 Fe1 C4 C5 -173.4(8) . . . . ?
C13 Fe1 C4 C5 159.7(4) . . . . ?
C11 Fe1 C4 C5 42.0(10) . . . . ?
C10 Fe1 C4 C5 76.1(4) . . . . ?
C6 Fe1 C4 C5 -38.4(4) . . . . ?
C7 Fe1 C4 C5 -81.9(4) . . . . ?
C9 Fe1 C4 C5 117.5(4) . . . . ?
C8 Fe1 C4 C5 -119.8(5) . . . . ?
C12 Fe1 C4 Se1 71.3(9) . . . . ?
C13 Fe1 C4 Se1 44.5(5) . . . . ?
C11 Fe1 C4 Se1 -73.3(10) . . . . ?
C10 Fe1 C4 Se1 -39.1(5) . . . . ?
C6 Fe1 C4 Se1 -153.6(4) . . . . ?
C7 Fe1 C4 Se1 162.9(4) . . . . ?
C9 Fe1 C4 Se1 2.3(4) . . . . ?
C8 Fe1 C4 Se1 124.9(5) . . . . ?
C5 Fe1 C4 Se1 -115.2(5) . . . . ?
C8 C4 C5 C6 -0.9(6) . . . . ?
Se1 C4 C5 C6 -179.7(4) . . . . ?
Fe1 C4 C5 C6 58.8(4) . . . . ?
C8 C4 C5 Fe1 -59.7(4) . . . . ?
Se1 C4 C5 Fe1 121.4(4) . . . . ?
C12 Fe1 C5 C6 55.6(10) . . . . ?
C13 Fe1 C5 C6 -174.3(8) . . . . ?
C11 Fe1 C5 C6 77.5(5) . . . . ?
C10 Fe1 C5 C6 119.8(5) . . . . ?
C4 Fe1 C5 C6 -117.9(5) . . . . ?
C7 Fe1 C5 C6 -37.1(4) . . . . ?
C9 Fe1 C5 C6 159.4(4) . . . . ?
C8 Fe1 C5 C6 -80.3(4) . . . . ?
C12 Fe1 C5 C4 173.5(8) . . . . ?
C13 Fe1 C5 C4 -56.3(10) . . . . ?
C11 Fe1 C5 C4 -164.6(4) . . . . ?
C10 Fe1 C5 C4 -122.3(4) . . . . ?
C6 Fe1 C5 C4 117.9(5) . . . . ?
C7 Fe1 C5 C4 80.8(4) . . . . ?
C9 Fe1 C5 C4 -82.7(4) . . . . ?
C8 Fe1 C5 C4 37.6(3) . . . . ?
C4 C5 C6 C7 1.1(7) . . . . ?
Fe1 C5 C6 C7 59.6(5) . . . . ?
C4 C5 C6 Fe1 -58.4(4) . . . . ?
C12 Fe1 C6 C7 81.4(5) . . . . ?
C13 Fe1 C6 C7 54.8(11) . . . . ?
C11 Fe1 C6 C7 119.2(5) . . . . ?
C10 Fe1 C6 C7 162.4(4) . . . . ?
C4 Fe1 C6 C7 -80.9(4) . . . . ?
C9 Fe1 C6 C7 -170.1(6) . . . . ?
C8 Fe1 C6 C7 -36.3(4) . . . . ?
C5 Fe1 C6 C7 -119.8(6) . . . . ?
C12 Fe1 C6 C5 -158.8(4) . . . . ?
C13 Fe1 C6 C5 174.6(8) . . . . ?
C11 Fe1 C6 C5 -120.9(5) . . . . ?
C10 Fe1 C6 C5 -77.8(5) . . . . ?
C4 Fe1 C6 C5 39.0(4) . . . . ?
C7 Fe1 C6 C5 119.8(6) . . . . ?
C9 Fe1 C6 C5 -50.2(9) . . . . ?
C8 Fe1 C6 C5 83.6(4) . . . . ?
C5 C6 C7 C8 -1.0(8) . . . . ?
Fe1 C6 C7 C8 58.7(5) . . . . ?
C5 C6 C7 Fe1 -59.7(4) . . . . ?
C12 Fe1 C7 C6 -119.7(5) . . . . ?
C13 Fe1 C7 C6 -158.8(5) . . . . ?
C11 Fe1 C7 C6 -78.5(6) . . . . ?
C10 Fe1 C7 C6 -42.4(9) . . . . ?
C4 Fe1 C7 C6 82.5(4) . . . . ?
C9 Fe1 C7 C6 167.7(8) . . . . ?
C8 Fe1 C7 C6 121.5(6) . . . . ?
C5 Fe1 C7 C6 37.6(4) . . . . ?
C12 Fe1 C7 C8 118.7(4) . . . . ?
C13 Fe1 C7 C8 79.7(5) . . . . ?
C11 Fe1 C7 C8 160.0(5) . . . . ?
C10 Fe1 C7 C8 -163.9(7) . . . . ?
C4 Fe1 C7 C8 -39.0(4) . . . . ?
C6 Fe1 C7 C8 -121.5(6) . . . . ?
C9 Fe1 C7 C8 46.2(10) . . . . ?
C5 Fe1 C7 C8 -83.9(4) . . . . ?
C6 C7 C8 C4 0.4(7) . . . . ?
Fe1 C7 C8 C4 58.8(4) . . . . ?
C6 C7 C8 Fe1 -58.3(5) . . . . ?
C5 C4 C8 C7 0.3(7) . . . . ?
Se1 C4 C8 C7 179.0(4) . . . . ?
Fe1 C4 C8 C7 -59.5(4) . . . . ?
C5 C4 C8 Fe1 59.8(4) . . . . ?
Se1 C4 C8 Fe1 -121.5(5) . . . . ?
C12 Fe1 C8 C7 -82.2(5) . . . . ?
C13 Fe1 C8 C7 -121.0(5) . . . . ?
C11 Fe1 C8 C7 -47.0(10) . . . . ?
C10 Fe1 C8 C7 161.5(8) . . . . ?
C4 Fe1 C8 C7 117.9(5) . . . . ?
C6 Fe1 C8 C7 36.3(4) . . . . ?
C9 Fe1 C8 C7 -163.8(4) . . . . ?
C5 Fe1 C8 C7 80.1(4) . . . . ?
C12 Fe1 C8 C4 159.9(4) . . . . ?
C13 Fe1 C8 C4 121.1(4) . . . . ?
C11 Fe1 C8 C4 -164.9(8) . . . . ?
C10 Fe1 C8 C4 43.5(10) . . . . ?
C6 Fe1 C8 C4 -81.6(4) . . . . ?
C7 Fe1 C8 C4 -117.9(5) . . . . ?
C9 Fe1 C8 C4 78.3(4) . . . . ?
C5 Fe1 C8 C4 -37.8(3) . . . . ?
C12 Fe1 C9 C10 82.2(5) . . . . ?
C13 Fe1 C9 C10 118.4(7) . . . . ?
C11 Fe1 C9 C10 40.3(5) . . . . ?
C4 Fe1 C9 C10 -119.2(4) . . . . ?
C6 Fe1 C9 C10 -38.5(9) . . . . ?
C7 Fe1 C9 C10 162.4(8) . . . . ?
C8 Fe1 C9 C10 -162.5(4) . . . . ?
C5 Fe1 C9 C10 -75.0(5) . . . . ?
C12 Fe1 C9 C13 -36.2(5) . . . . ?
C11 Fe1 C9 C13 -78.1(6) . . . . ?
C10 Fe1 C9 C13 -118.4(7) . . . . ?
C4 Fe1 C9 C13 122.4(5) . . . . ?
C6 Fe1 C9 C13 -156.8(8) . . . . ?
C7 Fe1 C9 C13 44.0(11) . . . . ?
C8 Fe1 C9 C13 79.1(6) . . . . ?
C5 Fe1 C9 C13 166.6(5) . . . . ?
C13 C9 C10 C11 -2.4(8) . . . . ?
Fe1 C9 C10 C11 -60.6(5) . . . . ?
C13 C9 C10 Fe1 58.1(4) . . . . ?
C12 Fe1 C10 C9 -78.9(5) . . . . ?
C13 Fe1 C10 C9 -38.4(5) . . . . ?
C11 Fe1 C10 C9 -116.5(7) . . . . ?
C4 Fe1 C10 C9 79.8(5) . . . . ?
C6 Fe1 C10 C9 163.6(4) . . . . ?
C7 Fe1 C10 C9 -165.6(7) . . . . ?
C8 Fe1 C10 C9 46.9(10) . . . . ?
C5 Fe1 C10 C9 121.9(4) . . . . ?
C12 Fe1 C10 C11 37.6(5) . . . . ?
C13 Fe1 C10 C11 78.1(6) . . . . ?
C4 Fe1 C10 C11 -163.6(5) . . . . ?
C6 Fe1 C10 C11 -79.8(6) . . . . ?
C7 Fe1 C10 C11 -49.1(10) . . . . ?
C9 Fe1 C10 C11 116.5(7) . . . . ?
C8 Fe1 C10 C11 163.4(8) . . . . ?
C5 Fe1 C10 C11 -121.6(6) . . . . ?
C9 C10 C11 C12 3.0(8) . . . . ?
Fe1 C10 C11 C12 -58.9(5) . . . . ?
C9 C10 C11 Fe1 61.9(5) . . . . ?
C13 Fe1 C11 C12 33.3(5) . . . . ?
C10 Fe1 C11 C12 115.7(8) . . . . ?
C4 Fe1 C11 C12 160.7(8) . . . . ?
C6 Fe1 C11 C12 -125.6(6) . . . . ?
C7 Fe1 C11 C12 -84.1(6) . . . . ?
C9 Fe1 C11 C12 77.7(6) . . . . ?
C8 Fe1 C11 C12 -50.4(11) . . . . ?
C5 Fe1 C11 C12 -167.5(5) . . . . ?
C12 Fe1 C11 C10 -115.7(8) . . . . ?
C13 Fe1 C11 C10 -82.4(5) . . . . ?
C4 Fe1 C11 C10 45.0(12) . . . . ?
C6 Fe1 C11 C10 118.7(5) . . . . ?
C7 Fe1 C11 C10 160.2(5) . . . . ?
C9 Fe1 C11 C10 -38.0(4) . . . . ?
C8 Fe1 C11 C10 -166.2(7) . . . . ?
C5 Fe1 C11 C10 76.8(6) . . . . ?
C10 C11 C12 C13 -2.7(9) . . . . ?
Fe1 C11 C12 C13 -62.8(6) . . . . ?
C10 C11 C12 Fe1 60.1(5) . . . . ?
C11 Fe1 C12 C13 124.0(8) . . . . ?
C10 Fe1 C12 C13 83.0(6) . . . . ?
C4 Fe1 C12 C13 -37.8(11) . . . . ?
C6 Fe1 C12 C13 -164.4(5) . . . . ?
C7 Fe1 C12 C13 -121.1(6) . . . . ?
C9 Fe1 C12 C13 39.5(5) . . . . ?
C8 Fe1 C12 C13 -77.8(6) . . . . ?
C5 Fe1 C12 C13 154.4(7) . . . . ?
C13 Fe1 C12 C11 -124.0(8) . . . . ?
C10 Fe1 C12 C11 -41.0(5) . . . . ?
C4 Fe1 C12 C11 -161.8(7) . . . . ?
C6 Fe1 C12 C11 71.6(6) . . . . ?
C7 Fe1 C12 C11 114.8(6) . . . . ?
C9 Fe1 C12 C11 -84.5(6) . . . . ?
C8 Fe1 C12 C11 158.1(5) . . . . ?
C5 Fe1 C12 C11 30.4(12) . . . . ?
C11 C12 C13 C9 1.2(9) . . . . ?
Fe1 C12 C13 C9 -61.8(5) . . . . ?
C11 C12 C13 Fe1 63.0(6) . . . . ?
C10 C9 C13 C12 0.9(8) . . . . ?
Fe1 C9 C13 C12 60.1(5) . . . . ?
C10 C9 C13 Fe1 -59.1(5) . . . . ?
C11 Fe1 C13 C12 -34.4(5) . . . . ?
C10 Fe1 C13 C12 -80.2(6) . . . . ?
C4 Fe1 C13 C12 164.6(5) . . . . ?
C6 Fe1 C13 C12 37.6(12) . . . . ?
C7 Fe1 C13 C12 77.9(6) . . . . ?
C9 Fe1 C13 C12 -117.5(8) . . . . ?
C8 Fe1 C13 C12 120.6(5) . . . . ?
C5 Fe1 C13 C12 -152.8(8) . . . . ?
C12 Fe1 C13 C9 117.5(8) . . . . ?
C11 Fe1 C13 C9 83.2(5) . . . . ?
C10 Fe1 C13 C9 37.3(4) . . . . ?
C4 Fe1 C13 C9 -77.9(5) . . . . ?
C6 Fe1 C13 C9 155.2(8) . . . . ?
C7 Fe1 C13 C9 -164.5(4) . . . . ?
C8 Fe1 C13 C9 -121.9(5) . . . . ?
C5 Fe1 C13 C9 -35.2(12) . . . . ?
C3 Se2 C14 C15 41.2(6) . . . . ?
Pt Se2 C14 C15 -66.0(5) . . . . ?
C3 Se2 C14 C18 -141.9(5) . . . . ?
Pt Se2 C14 C18 110.8(4) . . . . ?
C3 Se2 C14 Fe2 -53.7(4) . . . . ?
Pt Se2 C14 Fe2 -161.0(3) . . . . ?
C21 Fe2 C14 C15 -27.5(18) . . . . ?
C22 Fe2 C14 C15 161.8(9) . . . . ?
C23 Fe2 C14 C15 -158.7(6) . . . . ?
C17 Fe2 C14 C15 80.2(5) . . . . ?
C16 Fe2 C14 C15 37.6(4) . . . . ?
C20 Fe2 C14 C15 -72.1(8) . . . . ?
C18 Fe2 C14 C15 118.8(5) . . . . ?
C19 Fe2 C14 C15 -117.1(5) . . . . ?
C21 Fe2 C14 C18 -146.3(17) . . . . ?
C22 Fe2 C14 C18 43.0(10) . . . . ?
C23 Fe2 C14 C18 82.5(6) . . . . ?
C17 Fe2 C14 C18 -38.6(4) . . . . ?
C16 Fe2 C14 C18 -81.2(4) . . . . ?
C15 Fe2 C14 C18 -118.8(5) . . . . ?
C20 Fe2 C14 C18 169.1(7) . . . . ?
C19 Fe2 C14 C18 124.0(5) . . . . ?
C21 Fe2 C14 Se2 98.0(17) . . . . ?
C22 Fe2 C14 Se2 -72.7(10) . . . . ?
C23 Fe2 C14 Se2 -33.2(7) . . . . ?
C17 Fe2 C14 Se2 -154.3(5) . . . . ?
C16 Fe2 C14 Se2 163.1(5) . . . . ?
C15 Fe2 C14 Se2 125.5(6) . . . . ?
C20 Fe2 C14 Se2 53.4(8) . . . . ?
C18 Fe2 C14 Se2 -115.7(5) . . . . ?
C19 Fe2 C14 Se2 8.3(6) . . . . ?
C18 C14 C15 C16 0.6(7) . . . . ?
Se2 C14 C15 C16 177.7(4) . . . . ?
Fe2 C14 C15 C16 -59.1(4) . . . . ?
C18 C14 C15 Fe2 59.7(4) . . . . ?
Se2 C14 C15 Fe2 -123.1(5) . . . . ?
C21 Fe2 C15 C14 172.2(6) . . . . ?
C22 Fe2 C15 C14 -156.0(12) . . . . ?
C23 Fe2 C15 C14 55.0(10) . . . . ?
C17 Fe2 C15 C14 -82.8(4) . . . . ?
C16 Fe2 C15 C14 -119.5(6) . . . . ?
C20 Fe2 C15 C14 129.2(7) . . . . ?
C18 Fe2 C15 C14 -38.6(3) . . . . ?
C19 Fe2 C15 C14 86.3(6) . . . . ?
C21 Fe2 C15 C16 -68.3(8) . . . . ?
C22 Fe2 C15 C16 -36.5(14) . . . . ?
C23 Fe2 C15 C16 174.5(9) . . . . ?
C14 Fe2 C15 C16 119.5(6) . . . . ?
C17 Fe2 C15 C16 36.7(5) . . . . ?
C20 Fe2 C15 C16 -111.3(8) . . . . ?
C18 Fe2 C15 C16 80.8(5) . . . . ?
C19 Fe2 C15 C16 -154.2(6) . . . . ?
C14 C15 C16 C17 -0.5(8) . . . . ?
Fe2 C15 C16 C17 -59.5(5) . . . . ?
C14 C15 C16 Fe2 59.0(4) . . . . ?
C21 Fe2 C16 C17 -110.2(7) . . . . ?
C22 Fe2 C16 C17 -73.4(7) . . . . ?
C23 Fe2 C16 C17 -54.4(12) . . . . ?
C14 Fe2 C16 C17 82.4(4) . . . . ?
C15 Fe2 C16 C17 119.7(6) . . . . ?
C20 Fe2 C16 C17 -153.0(6) . . . . ?
C18 Fe2 C16 C17 37.4(4) . . . . ?
C19 Fe2 C16 C17 -177.0(7) . . . . ?
C21 Fe2 C16 C15 130.1(7) . . . . ?
C22 Fe2 C16 C15 166.9(6) . . . . ?
C23 Fe2 C16 C15 -174.1(10) . . . . ?
C14 Fe2 C16 C15 -37.3(4) . . . . ?
C17 Fe2 C16 C15 -119.7(6) . . . . ?
C20 Fe2 C16 C15 87.3(7) . . . . ?
C18 Fe2 C16 C15 -82.3(4) . . . . ?
C19 Fe2 C16 C15 63.3(9) . . . . ?
C15 C16 C17 C18 0.2(8) . . . . ?
Fe2 C16 C17 C18 -59.1(5) . . . . ?
C15 C16 C17 Fe2 59.3(5) . . . . ?
C21 Fe2 C17 C16 84.7(7) . . . . ?
C22 Fe2 C17 C16 123.9(7) . . . . ?
C23 Fe2 C17 C16 160.1(5) . . . . ?
C14 Fe2 C17 C16 -81.3(4) . . . . ?
C15 Fe2 C17 C16 -37.7(4) . . . . ?
C20 Fe2 C17 C16 53.1(9) . . . . ?
C18 Fe2 C17 C16 -120.5(6) . . . . ?
C19 Fe2 C17 C16 175.8(10) . . . . ?
C21 Fe2 C17 C18 -154.8(6) . . . . ?
C22 Fe2 C17 C18 -115.5(7) . . . . ?
C23 Fe2 C17 C18 -79.4(6) . . . . ?
C14 Fe2 C17 C18 39.3(4) . . . . ?
C16 Fe2 C17 C18 120.5(6) . . . . ?
C15 Fe2 C17 C18 82.8(4) . . . . ?
C20 Fe2 C17 C18 173.6(7) . . . . ?
C19 Fe2 C17 C18 -63.7(12) . . . . ?
C16 C17 C18 C14 0.1(7) . . . . ?
Fe2 C17 C18 C14 -59.3(4) . . . . ?
C16 C17 C18 Fe2 59.4(5) . . . . ?
C15 C14 C18 C17 -0.4(6) . . . . ?
Se2 C14 C18 C17 -177.9(4) . . . . ?
Fe2 C14 C18 C17 59.6(4) . . . . ?
C15 C14 C18 Fe2 -60.1(4) . . . . ?
Se2 C14 C18 Fe2 122.5(4) . . . . ?
C21 Fe2 C18 C17 48.2(9) . . . . ?
C22 Fe2 C18 C17 81.3(7) . . . . ?
C23 Fe2 C18 C17 122.8(7) . . . . ?
C14 Fe2 C18 C17 -117.4(6) . . . . ?
C16 Fe2 C18 C17 -36.2(5) . . . . ?
C15 Fe2 C18 C17 -80.0(5) . . . . ?
C20 Fe2 C18 C17 -163.9(17) . . . . ?
C19 Fe2 C18 C17 160.9(6) . . . . ?
C21 Fe2 C18 C14 165.6(7) . . . . ?
C22 Fe2 C18 C14 -161.2(6) . . . . ?
C23 Fe2 C18 C14 -119.7(6) . . . . ?
C17 Fe2 C18 C14 117.4(6) . . . . ?
C16 Fe2 C18 C14 81.3(4) . . . . ?
C15 Fe2 C18 C14 37.4(3) . . . . ?
C20 Fe2 C18 C14 -46.5(19) . . . . ?
C19 Fe2 C18 C14 -81.7(5) . . . . ?
C21 Fe2 C19 C23 77.6(7) . . . . ?
C22 Fe2 C19 C23 36.1(7) . . . . ?
C14 Fe2 C19 C23 -117.0(7) . . . . ?
C17 Fe2 C19 C23 -20.8(15) . . . . ?
C16 Fe2 C19 C23 152.4(8) . . . . ?
C15 Fe2 C19 C23 -162.0(6) . . . . ?
C20 Fe2 C19 C23 119.2(9) . . . . ?
C18 Fe2 C19 C23 -70.9(7) . . . . ?
C21 Fe2 C19 C20 -41.6(6) . . . . ?
C22 Fe2 C19 C20 -83.1(7) . . . . ?
C23 Fe2 C19 C20 -119.2(9) . . . . ?
C14 Fe2 C19 C20 123.8(7) . . . . ?
C17 Fe2 C19 C20 -140.0(13) . . . . ?
C16 Fe2 C19 C20 33.2(11) . . . . ?
C15 Fe2 C19 C20 78.8(7) . . . . ?
C18 Fe2 C19 C20 169.8(7) . . . . ?
C23 C19 C20 C21 1.4(9) . . . . ?
Fe2 C19 C20 C21 61.3(6) . . . . ?
C23 C19 C20 Fe2 -59.9(6) . . . . ?
C21 Fe2 C20 C19 113.0(8) . . . . ?
C22 Fe2 C20 C19 77.4(6) . . . . ?
C23 Fe2 C20 C19 35.5(5) . . . . ?
C14 Fe2 C20 C19 -81.3(6) . . . . ?
C17 Fe2 C20 C19 158.9(7) . . . . ?
C16 Fe2 C20 C19 -165.7(6) . . . . ?
C15 Fe2 C20 C19 -122.1(6) . . . . ?
C18 Fe2 C20 C19 -42.4(19) . . . . ?
C22 Fe2 C20 C21 -35.6(6) . . . . ?
C23 Fe2 C20 C21 -77.4(7) . . . . ?
C14 Fe2 C20 C21 165.8(6) . . . . ?
C17 Fe2 C20 C21 45.9(11) . . . . ?
C16 Fe2 C20 C21 81.3(8) . . . . ?
C15 Fe2 C20 C21 125.0(8) . . . . ?
C18 Fe2 C20 C21 -155.4(15) . . . . ?
C19 Fe2 C20 C21 -113.0(8) . . . . ?
C19 C20 C21 C22 -1.2(10) . . . . ?
Fe2 C20 C21 C22 61.2(7) . . . . ?
C19 C20 C21 Fe2 -62.4(5) . . . . ?
C23 Fe2 C21 C22 -36.8(7) . . . . ?
C14 Fe2 C21 C22 -173.7(12) . . . . ?
C17 Fe2 C21 C22 84.1(8) . . . . ?
C16 Fe2 C21 C22 125.3(8) . . . . ?
C15 Fe2 C21 C22 164.2(7) . . . . ?
C20 Fe2 C21 C22 -119.1(10) . . . . ?
C18 Fe2 C21 C22 51.6(11) . . . . ?
C19 Fe2 C21 C22 -78.1(7) . . . . ?
C22 Fe2 C21 C20 119.1(10) . . . . ?
C23 Fe2 C21 C20 82.3(7) . . . . ?
C14 Fe2 C21 C20 -54.6(17) . . . . ?
C17 Fe2 C21 C20 -156.7(8) . . . . ?
C16 Fe2 C21 C20 -115.6(8) . . . . ?
C15 Fe2 C21 C20 -76.7(8) . . . . ?
C18 Fe2 C21 C20 170.7(8) . . . . ?
C19 Fe2 C21 C20 41.0(6) . . . . ?
C20 C21 C22 C23 0.5(12) . . . . ?
Fe2 C21 C22 C23 60.9(7) . . . . ?
C20 C21 C22 Fe2 -60.4(7) . . . . ?
C23 Fe2 C22 C21 119.4(11) . . . . ?
C14 Fe2 C22 C21 176.5(7) . . . . ?
C17 Fe2 C22 C21 -110.1(9) . . . . ?
C16 Fe2 C22 C21 -70.8(9) . . . . ?
C15 Fe2 C22 C21 -43.1(15) . . . . ?
C20 Fe2 C22 C21 39.0(8) . . . . ?
C18 Fe2 C22 C21 -152.4(8) . . . . ?
C19 Fe2 C22 C21 84.0(8) . . . . ?
C21 Fe2 C22 C23 -119.4(11) . . . . ?
C14 Fe2 C22 C23 57.1(12) . . . . ?
C17 Fe2 C22 C23 130.5(8) . . . . ?
C16 Fe2 C22 C23 169.8(7) . . . . ?
C15 Fe2 C22 C23 -162.4(9) . . . . ?
C20 Fe2 C22 C23 -80.4(8) . . . . ?
C18 Fe2 C22 C23 88.2(8) . . . . ?
C19 Fe2 C22 C23 -35.4(7) . . . . ?
C20 C19 C23 C22 -1.2(10) . . . . ?
Fe2 C19 C23 C22 -60.4(7) . . . . ?
C20 C19 C23 Fe2 59.2(6) . . . . ?
C21 C22 C23 C19 0.4(12) . . . . ?
Fe2 C22 C23 C19 61.2(6) . . . . ?
C21 C22 C23 Fe2 -60.7(8) . . . . ?
C21 Fe2 C23 C19 -84.4(7) . . . . ?
C22 Fe2 C23 C19 -120.7(10) . . . . ?
C14 Fe2 C23 C19 84.4(7) . . . . ?
C17 Fe2 C23 C19 172.9(6) . . . . ?
C16 Fe2 C23 C19 -146.7(11) . . . . ?
C15 Fe2 C23 C19 44.0(12) . . . . ?
C20 Fe2 C23 C19 -38.6(7) . . . . ?
C18 Fe2 C23 C19 129.3(7) . . . . ?
C21 Fe2 C23 C22 36.3(7) . . . . ?
C14 Fe2 C23 C22 -154.8(7) . . . . ?
C17 Fe2 C23 C22 -66.4(9) . . . . ?
C16 Fe2 C23 C22 -26.0(16) . . . . ?
C15 Fe2 C23 C22 164.7(9) . . . . ?
C20 Fe2 C23 C22 82.1(8) . . . . ?
C18 Fe2 C23 C22 -110.0(8) . . . . ?
C19 Fe2 C23 C22 120.7(10) . . . . ?
